data_1507752
loop_
_publ_author_name
'Shintani, Ryo'
'Moriya, Kohei'
'Hayashi, Tamio'

_publ_section_title
;
 Palladium-Catalyzed Desymmetrization of Silacyclobutanes with Alkynes:
 Enantioselective Synthesis of Silicon-Stereogenic 1-Sila-2-cyclohexenes
 and Mechanistic Considerations.
;
_journal_issue 11
_journal_name_full 'Organic letters'
_journal_page_first 2902
_journal_page_last 2905
_journal_paper_doi 10.1021/ol301191u
_journal_volume 14
_journal_year 2012
_chemical_formula_moiety 'C42 H36 O4 P2 Pd '
_chemical_formula_sum 'C42 H36 O4 P2 Pd'
_chemical_formula_weight 773.09
_space_group_IT_number 2
_symmetry_cell_setting triclinic
_symmetry_Int_Tables_number 2
_symmetry_space_group_name_Hall '-P 1'
_symmetry_space_group_name_H-M 'P -1'
_cell_angle_alpha 77.9626(10)
_cell_angle_beta 72.5847(9)
_cell_angle_gamma 71.1590(10)
_cell_formula_units_Z 2
_cell_length_a 10.26586(19)
_cell_length_b 10.7910(2)
_cell_length_c 18.0287(3)
_cell_measurement_reflns_used 15957
_cell_measurement_temperature 93.1
_cell_measurement_theta_max 68.3
_cell_measurement_theta_min 4.4
_cell_volume 1789.64(6)
_computing_cell_refinement PROCESS-AUTO
_computing_data_collection PROCESS-AUTO
_computing_data_reduction CrystalStructure
_computing_publication_material 'CrystalStructure 3.8'
_computing_structure_refinement SHELXL
_computing_structure_solution 'DIRDIF99 (PATTY)'
_diffrn_ambient_temperature 93(1)
_diffrn_detector_area_resol_mean 10.00
_diffrn_measured_fraction_theta_full 0.971
_diffrn_measured_fraction_theta_max 0.971
_diffrn_measurement_device_type 'Rigaku RAXIS-RAPID'
_diffrn_measurement_method \w
_diffrn_radiation_type 'Cu K\a'
_diffrn_radiation_wavelength 1.54187
_diffrn_reflns_av_R_equivalents 0.070
_diffrn_reflns_limit_h_max 12
_diffrn_reflns_limit_h_min -12
_diffrn_reflns_limit_k_max 12
_diffrn_reflns_limit_k_min -12
_diffrn_reflns_limit_l_max 20
_diffrn_reflns_limit_l_min -21
_diffrn_reflns_number 18707
_diffrn_reflns_theta_full 68.20
_diffrn_reflns_theta_max 68.20
_exptl_absorpt_coefficient_mu 5.358
_exptl_absorpt_correction_T_max 0.342
_exptl_absorpt_correction_T_min 0.261
_exptl_absorpt_correction_type multi-scan
_exptl_absorpt_process_details
;
    Higashi, T. (1995). Program for Absorption Correction.
    Rigaku Corporation, Tokyo, Japan.
;
_exptl_crystal_colour colorless
_exptl_crystal_density_diffrn 1.435
_exptl_crystal_density_method 'not measured'
_exptl_crystal_description prism
_exptl_crystal_F_000 792.00
_exptl_crystal_size_max 0.40
_exptl_crystal_size_mid 0.20
_exptl_crystal_size_min 0.20
_refine_diff_density_max 0.80
_refine_diff_density_min -0.76
_refine_ls_extinction_method none
_refine_ls_goodness_of_fit_ref 1.056
_refine_ls_hydrogen_treatment refall
_refine_ls_number_parameters 443
_refine_ls_number_reflns 6351
_refine_ls_R_factor_gt 0.0373
_refine_ls_shift/su_max 0.0010
_refine_ls_structure_factor_coef Fsqd
_refine_ls_weighting_details 'w = 1/[\s^2^(Fo^2^)+(0.0093P)^2^+2.2450P] where P=(Fo^2^+2Fc^2^)/3'
_refine_ls_weighting_scheme calc
_refine_ls_wR_factor_ref 0.0925
_reflns_number_gt 5910
_reflns_number_total 6351
_reflns_threshold_expression F^2^>2.0\s(F^2^)
_cod_data_source_file ol301191u_si_005.cif
_cod_data_source_block '_20324yuki'
_cod_original_formula_sum 'C42 H36 O4 P2 Pd '
_cod_database_code 1507752

loop_
_symmetry_equiv_pos_site_id
_symmetry_equiv_pos_as_xyz
1 +X,+Y,+Z
2 -X,-Y,-Z

loop_
_atom_site_label
_atom_site_type_symbol
_atom_site_fract_x
_atom_site_fract_y
_atom_site_fract_z
_atom_site_U_iso_or_equiv
_atom_site_adp_type
_atom_site_occupancy
_atom_site_symmetry_multiplicity
_atom_site_calc_flag
_atom_site_refinement_flags
Pd(1) Pd 0.22564(2) 0.44342(2) 0.266205(12) 0.01740(7) Uani 1.00 1 d .
P(1) P 0.25930(8) 0.23298(8) 0.33523(4) 0.01925(17) Uani 1.00 1 d .
P(2) P 0.15086(8) 0.46277(8) 0.15399(4) 0.01868(17) Uani 1.00 1 d .
O(3) O 0.3255(2) 0.8076(2) 0.19927(14) 0.0325(5) Uani 1.00 1 d .
O(4) O 0.0951(2) 0.8179(2) 0.22093(13) 0.0298(5) Uani 1.00 1 d .
O(1) O 0.4510(2) 0.4676(2) 0.40055(14) 0.0378(6) Uani 1.00 1 d .
O(2) O 0.2427(2) 0.6073(2) 0.45240(13) 0.0347(6) Uani 1.00 1 d .
C(2) C 0.2420(3) 0.6260(3) 0.27021(18) 0.0209(6) Uani 1.00 1 d .
C(40) C 0.3487(3) 0.1373(3) -0.01008(19) 0.0262(7) Uani 1.00 1 d .
C(41) C 0.3278(3) 0.1056(3) 0.07006(19) 0.0273(7) Uani 1.00 1 d .
C(11) C 0.1370(3) 0.3139(3) 0.56104(19) 0.0317(8) Uani 1.00 1 d .
C(27) C 0.3179(4) 0.7481(3) 0.0081(2) 0.0336(8) Uani 1.00 1 d .
C(21) C -0.1065(3) 0.1469(3) 0.3484(2) 0.0307(8) Uani 1.00 1 d .
C(20) C 0.0006(3) 0.2081(3) 0.33195(18) 0.0227(7) Uani 1.00 1 d .
C(42) C 0.2725(3) 0.2050(3) 0.11854(18) 0.0243(7) Uani 1.00 1 d .
C(15) C 0.6814(3) 0.0742(3) 0.2410(2) 0.0339(8) Uani 1.00 1 d .
C(12) C 0.1436(3) 0.3072(3) 0.48391(18) 0.0258(7) Uani 1.00 1 d .
C(32) C -0.1325(3) 0.5476(3) 0.23450(18) 0.0250(7) Uani 1.00 1 d .
C(26) C 0.2979(3) 0.6400(3) 0.06204(18) 0.0267(7) Uani 1.00 1 d .
C(38) C 0.2591(3) 0.3677(3) 0.00586(18) 0.0250(7) Uani 1.00 1 d .
C(5) C 0.2956(4) 0.5973(4) 0.5204(2) 0.0505(11) Uani 1.00 1 d .
C(1) C 0.2755(3) 0.5506(3) 0.32985(18) 0.0228(7) Uani 1.00 1 d .
C(22) C -0.0873(3) 0.0190(3) 0.3864(2) 0.0335(8) Uani 1.00 1 d .
C(33) C -0.2747(3) 0.5506(3) 0.25781(19) 0.0284(7) Uani 1.00 1 d .
C(28) C 0.2057(4) 0.8341(3) -0.02059(19) 0.0332(8) Uani 1.00 1 d .
C(39) C 0.3154(3) 0.2682(3) -0.04238(19) 0.0297(8) Uani 1.00 1 d .
C(14) C 0.5518(3) 0.1551(3) 0.27757(19) 0.0272(7) Uani 1.00 1 d .
C(19) C 0.1257(3) 0.1449(3) 0.35453(17) 0.0212(6) Uani 1.00 1 d .
C(31) C -0.0376(3) 0.4717(3) 0.17591(17) 0.0199(6) Uani 1.00 1 d .
C(13) C 0.4272(3) 0.1174(3) 0.29198(17) 0.0209(6) Uani 1.00 1 d .
C(23) C 0.0373(4) -0.0461(3) 0.4088(2) 0.0347(8) Uani 1.00 1 d .
C(17) C 0.5661(3) -0.0786(3) 0.22995(18) 0.0260(7) Uani 1.00 1 d .
C(24) C 0.1418(3) 0.0165(3) 0.39475(19) 0.0282(7) Uani 1.00 1 d .
C(34) C -0.3252(3) 0.4775(3) 0.22327(19) 0.0294(7) Uani 1.00 1 d .
C(30) C 0.0544(3) 0.7000(3) 0.05737(18) 0.0245(7) Uani 1.00 1 d .
C(35) C -0.2321(3) 0.4032(3) 0.16521(19) 0.0263(7) Uani 1.00 1 d .
C(18) C 0.4361(3) 0.0008(3) 0.26673(18) 0.0233(7) Uani 1.00 1 d .
C(7) C 0.2663(3) 0.2332(2) 0.43579(17) 0.0204(6) Uani 1.00 1 d .
C(3) C 0.3346(3) 0.5355(3) 0.39654(18) 0.0249(7) Uani 1.00 1 d .
C(25) C 0.1667(3) 0.6130(3) 0.08665(17) 0.0210(6) Uani 1.00 1 d .
C(4) C 0.2285(3) 0.7584(3) 0.22737(18) 0.0236(7) Uani 1.00 1 d .
C(6) C 0.0746(3) 0.9484(3) 0.1775(2) 0.0348(8) Uani 1.00 1 d .
C(10) C 0.2545(4) 0.2485(3) 0.59071(19) 0.0319(8) Uani 1.00 1 d .
C(37) C 0.2361(3) 0.3365(3) 0.08692(17) 0.0193(6) Uani 1.00 1 d .
C(36) C -0.0896(3) 0.3998(3) 0.14160(18) 0.0239(7) Uani 1.00 1 d .
C(16) C 0.6891(3) -0.0428(3) 0.21771(19) 0.0303(8) Uani 1.00 1 d .
C(29) C 0.0742(4) 0.8102(3) 0.0043(2) 0.0318(8) Uani 1.00 1 d .
C(9) C 0.3776(4) 0.1765(3) 0.5436(2) 0.0323(8) Uani 1.00 1 d .
C(8) C 0.3832(3) 0.1682(3) 0.46665(19) 0.0269(7) Uani 1.00 1 d .
H(7) H 0.4675 0.1178 0.4349 0.032 Uiso 1.00 1 c R
H(8) H 0.4585 0.1327 0.5639 0.039 Uiso 1.00 1 c R
H(9) H 0.2507 0.2529 0.6434 0.038 Uiso 1.00 1 c R
H(10) H 0.0524 0.3631 0.5933 0.038 Uiso 1.00 1 c R
H(11) H 0.0635 0.3536 0.4634 0.031 Uiso 1.00 1 c R
H(12) H 0.5477 0.2357 0.2928 0.033 Uiso 1.00 1 c R
H(13) H 0.7658 0.0996 0.2319 0.041 Uiso 1.00 1 c R
H(14) H 0.7783 -0.0981 0.1935 0.036 Uiso 1.00 1 c R
H(15) H 0.5706 -0.1580 0.2131 0.031 Uiso 1.00 1 c R
H(16) H 0.3520 -0.0247 0.2748 0.028 Uiso 1.00 1 c R
H(17) H -0.0123 0.2948 0.3047 0.027 Uiso 1.00 1 c R
H(18) H -0.1928 0.1925 0.3336 0.037 Uiso 1.00 1 c R
H(19) H -0.1599 -0.0236 0.3971 0.040 Uiso 1.00 1 c R
H(20) H 0.0513 -0.1344 0.4339 0.042 Uiso 1.00 1 c R
H(21) H 0.2255 -0.0276 0.4125 0.034 Uiso 1.00 1 c R
H(22) H 0.3748 0.5833 0.0826 0.032 Uiso 1.00 1 c R
H(23) H 0.4089 0.7637 -0.0093 0.040 Uiso 1.00 1 c R
H(24) H 0.2192 0.9089 -0.0572 0.040 Uiso 1.00 1 c R
H(25) H -0.0031 0.8692 -0.0149 0.038 Uiso 1.00 1 c R
H(26) H -0.0363 0.6840 0.0738 0.029 Uiso 1.00 1 c R
H(27) H -0.0988 0.5975 0.2585 0.030 Uiso 1.00 1 c R
H(28) H -0.3380 0.6026 0.2975 0.034 Uiso 1.00 1 c R
H(29) H -0.4225 0.4788 0.2394 0.035 Uiso 1.00 1 c R
H(30) H -0.2661 0.3538 0.1412 0.032 Uiso 1.00 1 c R
H(31) H -0.0269 0.3480 0.1017 0.029 Uiso 1.00 1 c R
H(32) H 0.2362 0.4574 -0.0165 0.030 Uiso 1.00 1 c R
H(33) H 0.3309 0.2900 -0.0976 0.036 Uiso 1.00 1 c R
H(34) H 0.3861 0.0693 -0.0430 0.031 Uiso 1.00 1 c R
H(35) H 0.3513 0.0157 0.0921 0.033 Uiso 1.00 1 c R
H(36) H 0.2595 0.1827 0.1736 0.029 Uiso 1.00 1 c R
H(4) H 0.1168 0.9413 0.1215 0.042 Uiso 1.00 1 c R
H(5) H 0.1203 0.9993 0.1955 0.042 Uiso 1.00 1 c R
H(6) H -0.0274 0.9930 0.1860 0.042 Uiso 1.00 1 c R
H(1) H 0.2712 0.5244 0.5590 0.061 Uiso 1.00 1 c R
H(2) H 0.2522 0.6800 0.5438 0.061 Uiso 1.00 1 c R
H(3) H 0.3992 0.5809 0.5042 0.061 Uiso 1.00 1 c R

loop_
_atom_site_aniso_label
_atom_site_aniso_U_11
_atom_site_aniso_U_22
_atom_site_aniso_U_33
_atom_site_aniso_U_12
_atom_site_aniso_U_13
_atom_site_aniso_U_23
Pd(1) 0.01771(14) 0.01965(13) 0.01500(13) -0.00428(9) -0.00448(9) -0.00340(9)
P(1) 0.0176(4) 0.0220(4) 0.0172(3) -0.0036(3) -0.0045(3) -0.0032(3)
P(2) 0.0185(4) 0.0207(3) 0.0156(3) -0.0023(3) -0.0044(3) -0.0043(3)
O(3) 0.0318(14) 0.0327(13) 0.0361(13) -0.0147(11) -0.0118(11) 0.0029(10)
O(4) 0.0225(12) 0.0274(12) 0.0349(13) -0.0061(9) -0.0024(10) -0.0029(10)
O(1) 0.0236(13) 0.0596(17) 0.0292(13) -0.0025(12) -0.0093(10) -0.0140(12)
O(2) 0.0322(14) 0.0429(14) 0.0298(12) 0.0033(11) -0.0127(10) -0.0211(11)
C(2) 0.0211(16) 0.0227(16) 0.0226(16) -0.0111(13) -0.0038(12) -0.0053(12)
C(40) 0.0208(17) 0.0288(17) 0.0271(17) -0.0031(13) -0.0009(13) -0.0128(14)
C(41) 0.0219(17) 0.0238(17) 0.0303(18) -0.0034(13) -0.0016(14) -0.0026(13)
C(11) 0.036(2) 0.0300(18) 0.0250(17) -0.0092(15) 0.0024(15) -0.0094(14)
C(27) 0.036(2) 0.040(2) 0.0265(18) -0.0174(16) -0.0027(15) -0.0049(15)
C(21) 0.0209(18) 0.043(2) 0.0299(18) -0.0073(15) -0.0056(14) -0.0129(16)
C(20) 0.0256(17) 0.0210(16) 0.0202(15) -0.0063(13) -0.0035(13) -0.0036(12)
C(42) 0.0254(17) 0.0257(16) 0.0197(15) -0.0055(13) -0.0050(13) -0.0017(13)
C(15) 0.0214(18) 0.044(2) 0.037(2) -0.0090(15) -0.0007(15) -0.0144(16)
C(12) 0.0255(18) 0.0261(17) 0.0235(16) -0.0057(14) -0.0048(13) -0.0022(13)
C(32) 0.0263(18) 0.0256(17) 0.0230(16) -0.0021(13) -0.0087(13) -0.0074(13)
C(26) 0.0273(18) 0.0304(18) 0.0228(16) -0.0067(14) -0.0060(13) -0.0065(13)
C(38) 0.0280(18) 0.0227(16) 0.0218(16) 0.0001(13) -0.0082(13) -0.0059(13)
C(5) 0.050(2) 0.069(2) 0.034(2) 0.002(2) -0.0170(19) -0.031(2)
C(1) 0.0230(17) 0.0233(16) 0.0229(16) -0.0062(13) -0.0014(13) -0.0113(13)
C(22) 0.029(2) 0.040(2) 0.0337(19) -0.0177(16) 0.0013(15) -0.0105(16)
C(33) 0.0233(18) 0.0329(18) 0.0222(16) -0.0002(14) -0.0012(13) -0.0075(14)
C(28) 0.054(2) 0.0248(17) 0.0222(17) -0.0158(16) -0.0104(16) 0.0019(13)
C(39) 0.0268(18) 0.0369(19) 0.0205(16) -0.0028(15) -0.0027(13) -0.0079(14)
C(14) 0.0301(19) 0.0242(17) 0.0289(18) -0.0078(14) -0.0047(14) -0.0101(14)
C(19) 0.0204(16) 0.0259(16) 0.0176(15) -0.0081(13) -0.0013(12) -0.0056(12)
C(31) 0.0193(16) 0.0245(16) 0.0136(14) -0.0027(12) -0.0058(12) -0.0008(12)
C(13) 0.0209(16) 0.0259(16) 0.0154(14) -0.0056(13) -0.0050(12) -0.0021(12)
C(23) 0.040(2) 0.0279(18) 0.0330(19) -0.0146(16) -0.0017(16) 0.0005(15)
C(17) 0.0324(19) 0.0208(16) 0.0242(16) -0.0034(14) -0.0083(14) -0.0062(13)
C(24) 0.0259(18) 0.0277(17) 0.0277(17) -0.0061(14) -0.0057(14) -0.0005(14)
C(34) 0.0200(17) 0.0384(19) 0.0269(17) -0.0101(14) -0.0037(14) 0.0024(15)
C(30) 0.0279(18) 0.0246(16) 0.0227(16) -0.0049(13) -0.0092(13) -0.0062(13)
C(35) 0.0265(18) 0.0299(18) 0.0264(17) -0.0122(14) -0.0076(14) -0.0035(14)
C(18) 0.0218(17) 0.0254(16) 0.0229(16) -0.0049(13) -0.0072(13) -0.0038(13)
C(7) 0.0265(17) 0.0174(14) 0.0177(15) -0.0070(12) -0.0049(13) -0.0025(11)
C(3) 0.0269(18) 0.0305(18) 0.0199(16) -0.0119(14) -0.0046(13) -0.0046(13)
C(25) 0.0250(17) 0.0227(16) 0.0153(14) -0.0053(13) -0.0055(12) -0.0044(12)
C(4) 0.0285(18) 0.0253(16) 0.0180(15) -0.0072(14) -0.0046(13) -0.0069(12)
C(6) 0.0278(19) 0.0240(17) 0.046(2) -0.0032(14) -0.0049(16) -0.0020(15)
C(10) 0.049(2) 0.0300(18) 0.0191(16) -0.0138(16) -0.0083(15) -0.0036(14)
C(37) 0.0148(15) 0.0247(16) 0.0168(15) -0.0034(12) -0.0021(11) -0.0054(12)
C(36) 0.0232(17) 0.0281(17) 0.0198(16) -0.0040(13) -0.0063(13) -0.0055(13)
C(16) 0.0246(19) 0.0340(19) 0.0267(18) -0.0005(15) -0.0014(14) -0.0114(15)
C(29) 0.044(2) 0.0227(17) 0.0273(18) -0.0019(15) -0.0148(16) -0.0041(14)
C(9) 0.043(2) 0.0281(18) 0.0294(18) -0.0063(16) -0.0181(16) -0.0049(14)
C(8) 0.0284(18) 0.0279(17) 0.0226(16) -0.0026(14) -0.0087(14) -0.0048(13)

loop_
_atom_type_symbol
_atom_type_description
_atom_type_scat_dispersion_real
_atom_type_scat_dispersion_imag
_atom_type_scat_source
C C 0.018 0.009
;
International Tables for Crystallography
(1992, Vol. C, Tables 4.2.6.8 and 6.1.1.4)
;
H H 0.000 0.000
;
International Tables for Crystallography
(1992, Vol. C, Table 6.1.1.4)
;
O O 0.049 0.032
;
International Tables for Crystallography
(1992, Vol. C, Tables 4.2.6.8 and 6.1.1.4)
;
P P 0.295 0.434
;
International Tables for Crystallography
(1992, Vol. C, Tables 4.2.6.8 and 6.1.1.4)
;
Pd Pd 0.121 3.934
;
International Tables for Crystallography
(1992, Vol. C, Tables 4.2.6.8 and 6.1.1.4)
;

loop_
_geom_angle_atom_site_label_1
_geom_angle_atom_site_label_2
_geom_angle_atom_site_label_3
_geom_angle
_geom_angle_publ_flag
P(1) Pd(1) P(2) 113.57(3) yes
P(1) Pd(1) C(2) 140.70(9) yes
P(1) Pd(1) C(1) 104.62(8) yes
P(2) Pd(1) C(2) 105.73(9) yes
P(2) Pd(1) C(1) 141.81(8) yes
C(2) Pd(1) C(1) 36.09(12) yes
Pd(1) P(1) C(19) 120.22(9) yes
Pd(1) P(1) C(13) 113.00(9) yes
Pd(1) P(1) C(7) 111.74(10) yes
C(19) P(1) C(13) 104.99(15) yes
C(19) P(1) C(7) 100.12(15) yes
C(13) P(1) C(7) 105.07(14) yes
Pd(1) P(2) C(31) 112.29(10) yes
Pd(1) P(2) C(25) 113.93(13) yes
Pd(1) P(2) C(37) 120.47(10) yes
C(31) P(2) C(25) 104.06(14) yes
C(31) P(2) C(37) 103.01(16) yes
C(25) P(2) C(37) 101.18(13) yes
C(4) O(4) C(6) 114.6(2) yes
C(5) O(2) C(3) 114.3(2) yes
Pd(1) C(2) C(1) 72.0(2) yes
Pd(1) C(2) C(4) 143.0(2) yes
C(1) C(2) C(4) 144.9(4) yes
C(41) C(40) C(39) 120.0(3) yes
C(40) C(41) C(42) 120.1(2) yes
C(12) C(11) C(10) 119.6(2) yes
C(26) C(27) C(28) 120.2(3) yes
C(20) C(21) C(22) 119.9(3) yes
C(21) C(20) C(19) 121.1(2) yes
C(41) C(42) C(37) 120.4(2) yes
C(14) C(15) C(16) 120.8(3) yes
C(11) C(12) C(7) 121.1(3) yes
C(33) C(32) C(31) 120.7(3) yes
C(27) C(26) C(25) 120.9(3) yes
C(39) C(38) C(37) 120.4(2) yes
Pd(1) C(1) C(2) 71.9(2) yes
Pd(1) C(1) C(3) 141.6(2) yes
C(2) C(1) C(3) 145.9(3) yes
C(21) C(22) C(23) 119.9(3) yes
C(32) C(33) C(34) 120.2(2) yes
C(27) C(28) C(29) 119.6(3) yes
C(40) C(39) C(38) 120.0(3) yes
C(15) C(14) C(13) 119.9(3) yes
P(1) C(19) C(20) 119.1(2) yes
P(1) C(19) C(24) 122.6(2) yes
C(20) C(19) C(24) 118.2(3) yes
P(2) C(31) C(32) 117.9(3) yes
P(2) C(31) C(36) 123.4(2) yes
C(32) C(31) C(36) 118.6(3) yes
P(1) C(13) C(14) 117.5(2) yes
P(1) C(13) C(18) 123.6(2) yes
C(14) C(13) C(18) 118.7(2) yes
C(22) C(23) C(24) 120.2(3) yes
C(18) C(17) C(16) 120.3(3) yes
C(19) C(24) C(23) 120.7(3) yes
C(33) C(34) C(35) 119.2(3) yes
C(25) C(30) C(29) 120.5(3) yes
C(34) C(35) C(36) 120.9(3) yes
C(13) C(18) C(17) 120.8(3) yes
P(1) C(7) C(12) 116.3(2) yes
P(1) C(7) C(8) 125.3(2) yes
C(12) C(7) C(8) 118.4(3) yes
O(1) C(3) O(2) 124.3(3) yes
O(1) C(3) C(1) 124.2(2) yes
O(2) C(3) C(1) 111.5(2) yes
P(2) C(25) C(26) 118.4(2) yes
P(2) C(25) C(30) 123.2(2) yes
C(26) C(25) C(30) 118.4(2) yes
O(3) C(4) O(4) 123.8(2) yes
O(3) C(4) C(2) 124.7(3) yes
O(4) C(4) C(2) 111.5(3) yes
C(11) C(10) C(9) 120.1(3) yes
P(2) C(37) C(42) 118.5(2) yes
P(2) C(37) C(38) 122.4(2) yes
C(42) C(37) C(38) 119.1(2) yes
C(31) C(36) C(35) 120.5(2) yes
C(15) C(16) C(17) 119.5(2) yes
C(28) C(29) C(30) 120.3(3) yes
C(10) C(9) C(8) 120.2(3) yes
C(7) C(8) C(9) 120.6(2) yes
C(41) C(40) H(34) 120.0 no
C(39) C(40) H(34) 120.0 no
C(40) C(41) H(35) 119.9 no
C(42) C(41) H(35) 119.9 no
C(12) C(11) H(10) 120.2 no
C(10) C(11) H(10) 120.2 no
C(26) C(27) H(23) 119.9 no
C(28) C(27) H(23) 119.9 no
C(20) C(21) H(18) 120.1 no
C(22) C(21) H(18) 120.1 no
C(21) C(20) H(17) 119.5 no
C(19) C(20) H(17) 119.4 no
C(41) C(42) H(36) 119.8 no
C(37) C(42) H(36) 119.8 no
C(14) C(15) H(13) 119.6 no
C(16) C(15) H(13) 119.6 no
C(11) C(12) H(11) 119.4 no
C(7) C(12) H(11) 119.4 no
C(33) C(32) H(27) 119.7 no
C(31) C(32) H(27) 119.7 no
C(27) C(26) H(22) 119.6 no
C(25) C(26) H(22) 119.6 no
C(39) C(38) H(32) 119.8 no
C(37) C(38) H(32) 119.8 no
O(2) C(5) H(1) 109.5 no
O(2) C(5) H(2) 109.5 no
O(2) C(5) H(3) 109.5 no
H(1) C(5) H(2) 109.5 no
H(1) C(5) H(3) 109.5 no
H(2) C(5) H(3) 109.5 no
C(21) C(22) H(19) 120.1 no
C(23) C(22) H(19) 120.1 no
C(32) C(33) H(28) 119.9 no
C(34) C(33) H(28) 119.9 no
C(27) C(28) H(24) 120.2 no
C(29) C(28) H(24) 120.2 no
C(40) C(39) H(33) 120.0 no
C(38) C(39) H(33) 120.0 no
C(15) C(14) H(12) 120.1 no
C(13) C(14) H(12) 120.1 no
C(22) C(23) H(20) 119.9 no
C(24) C(23) H(20) 119.9 no
C(18) C(17) H(15) 119.9 no
C(16) C(17) H(15) 119.9 no
C(19) C(24) H(21) 119.7 no
C(23) C(24) H(21) 119.7 no
C(33) C(34) H(29) 120.4 no
C(35) C(34) H(29) 120.4 no
C(25) C(30) H(26) 119.7 no
C(29) C(30) H(26) 119.7 no
C(34) C(35) H(30) 119.6 no
C(36) C(35) H(30) 119.6 no
C(13) C(18) H(16) 119.6 no
C(17) C(18) H(16) 119.6 no
O(4) C(6) H(4) 109.5 no
O(4) C(6) H(5) 109.5 no
O(4) C(6) H(6) 109.5 no
H(4) C(6) H(5) 109.5 no
H(4) C(6) H(6) 109.5 no
H(5) C(6) H(6) 109.5 no
C(11) C(10) H(9) 120.0 no
C(9) C(10) H(9) 120.0 no
C(31) C(36) H(31) 119.8 no
C(35) C(36) H(31) 119.8 no
C(15) C(16) H(14) 120.2 no
C(17) C(16) H(14) 120.2 no
C(28) C(29) H(25) 119.8 no
C(30) C(29) H(25) 119.8 no
C(10) C(9) H(8) 119.9 no
C(8) C(9) H(8) 119.9 no
C(7) C(8) H(7) 119.7 no
C(9) C(8) H(7) 119.7 no

loop_
_geom_bond_atom_site_label_1
_geom_bond_atom_site_label_2
_geom_bond_distance
_geom_bond_publ_flag
Pd(1) P(1) 2.3231(7) yes
Pd(1) P(2) 2.3186(8) yes
Pd(1) C(2) 2.048(3) yes
Pd(1) C(1) 2.050(4) yes
P(1) C(19) 1.823(3) yes
P(1) C(13) 1.829(2) yes
P(1) C(7) 1.836(3) yes
P(2) C(31) 1.830(3) yes
P(2) C(25) 1.833(3) yes
P(2) C(37) 1.835(3) yes
O(3) C(4) 1.207(4) yes
O(4) C(4) 1.341(4) yes
O(4) C(6) 1.445(3) yes
O(1) C(3) 1.197(4) yes
O(2) C(5) 1.455(5) yes
O(2) C(3) 1.337(3) yes
C(2) C(1) 1.270(4) yes
C(2) C(4) 1.461(4) yes
C(40) C(41) 1.381(4) yes
C(40) C(39) 1.383(4) yes
C(41) C(42) 1.392(4) yes
C(11) C(12) 1.388(5) yes
C(11) C(10) 1.385(5) yes
C(27) C(26) 1.383(4) yes
C(27) C(28) 1.386(5) yes
C(21) C(20) 1.387(5) yes
C(21) C(22) 1.387(4) yes
C(20) C(19) 1.383(4) yes
C(42) C(37) 1.388(4) yes
C(15) C(14) 1.390(4) yes
C(15) C(16) 1.384(5) yes
C(12) C(7) 1.401(3) yes
C(32) C(33) 1.385(5) yes
C(32) C(31) 1.402(4) yes
C(26) C(25) 1.393(5) yes
C(38) C(39) 1.390(4) yes
C(38) C(37) 1.394(4) yes
C(1) C(3) 1.460(5) yes
C(22) C(23) 1.379(5) yes
C(33) C(34) 1.393(6) yes
C(28) C(29) 1.379(6) yes
C(14) C(13) 1.400(5) yes
C(19) C(24) 1.406(4) yes
C(31) C(36) 1.390(5) yes
C(13) C(18) 1.393(5) yes
C(23) C(24) 1.381(6) yes
C(17) C(18) 1.387(3) yes
C(17) C(16) 1.380(5) yes
C(34) C(35) 1.382(4) yes
C(30) C(25) 1.396(4) yes
C(30) C(29) 1.390(4) yes
C(35) C(36) 1.386(4) yes
C(7) C(8) 1.391(4) yes
C(10) C(9) 1.386(4) yes
C(9) C(8) 1.392(5) yes
C(40) H(34) 0.950 no
C(41) H(35) 0.950 no
C(11) H(10) 0.950 no
C(27) H(23) 0.950 no
C(21) H(18) 0.950 no
C(20) H(17) 0.950 no
C(42) H(36) 0.950 no
C(15) H(13) 0.950 no
C(12) H(11) 0.950 no
C(32) H(27) 0.950 no
C(26) H(22) 0.950 no
C(38) H(32) 0.950 no
C(5) H(1) 0.980 no
C(5) H(2) 0.980 no
C(5) H(3) 0.980 no
C(22) H(19) 0.950 no
C(33) H(28) 0.950 no
C(28) H(24) 0.950 no
C(39) H(33) 0.950 no
C(14) H(12) 0.950 no
C(23) H(20) 0.950 no
C(17) H(15) 0.950 no
C(24) H(21) 0.950 no
C(34) H(29) 0.950 no
C(30) H(26) 0.950 no
C(35) H(30) 0.950 no
C(18) H(16) 0.950 no
C(6) H(4) 0.980 no
C(6) H(5) 0.980 no
C(6) H(6) 0.980 no
C(10) H(9) 0.950 no
C(36) H(31) 0.950 no
C(16) H(14) 0.950 no
C(29) H(25) 0.950 no
C(9) H(8) 0.950 no
C(8) H(7) 0.950 no

loop_
_geom_contact_atom_site_label_1
_geom_contact_atom_site_label_2
_geom_contact_distance
_geom_contact_site_symmetry_2
Pd(1) C(31) 3.456(3) .
Pd(1) C(13) 3.473(2) .
Pd(1) C(7) 3.454(2) .
Pd(1) C(3) 3.321(4) .
Pd(1) C(25) 3.490(2) .
Pd(1) C(4) 3.333(3) .
P(1) C(20) 2.774(3) .
P(1) C(12) 2.759(3) .
P(1) C(1) 3.465(3) .
P(1) C(14) 2.769(3) .
P(1) C(24) 2.839(3) .
P(1) C(18) 2.848(3) .
P(1) C(8) 2.874(3) .
P(2) C(2) 3.485(4) .
P(2) C(42) 2.779(3) .
P(2) C(32) 2.777(3) .
P(2) C(26) 2.780(3) .
P(2) C(38) 2.837(3) .
P(2) C(30) 2.847(3) .
P(2) C(36) 2.842(4) .
O(3) O(4) 2.248(3) .
O(3) C(2) 2.365(4) .
O(3) C(41) 3.558(3) 1_565
O(3) C(26) 3.477(5) .
O(3) C(1) 3.312(3) .
O(3) C(17) 3.313(5) 1_565
O(3) C(18) 3.244(5) 1_565
O(3) C(6) 2.632(4) .
O(4) O(3) 2.248(3) .
O(4) C(2) 2.317(3) .
O(4) C(26) 3.517(3) .
O(4) C(1) 3.460(3) .
O(4) C(25) 3.378(4) .
O(1) O(2) 2.242(2) .
O(1) C(2) 3.467(4) .
O(1) C(5) 2.632(4) .
O(1) C(5) 3.149(5) 2_666
O(1) C(1) 2.351(4) .
O(1) C(33) 3.418(3) 1_655
O(1) C(34) 3.336(3) 1_655
O(1) C(7) 3.480(4) .
O(1) C(8) 3.420(4) .
O(2) O(1) 2.242(2) .
O(2) C(2) 3.250(4) .
O(2) C(12) 3.586(4) .
O(2) C(1) 2.314(4) .
C(2) P(2) 3.485(4) .
C(2) O(3) 2.365(4) .
C(2) O(4) 2.317(3) .
C(2) O(1) 3.467(4) .
C(2) O(2) 3.250(4) .
C(2) C(3) 2.610(4) .
C(40) C(40) 3.584(4) 2_655
C(40) C(41) 3.532(3) 2_655
C(40) C(42) 2.403(4) .
C(40) C(38) 2.402(4) .
C(40) C(37) 2.787(4) .
C(41) O(3) 3.558(3) 1_545
C(41) C(40) 3.532(3) 2_655
C(41) C(38) 2.770(4) .
C(41) C(39) 2.394(4) .
C(41) C(6) 3.443(5) 1_545
C(41) C(37) 2.412(4) .
C(11) C(7) 2.429(4) .
C(11) C(9) 2.400(4) .
C(11) C(8) 2.780(4) .
C(27) C(30) 2.766(5) .
C(27) C(25) 2.414(5) .
C(27) C(29) 2.390(5) .
C(21) C(19) 2.412(5) .
C(21) C(23) 2.394(4) .
C(21) C(24) 2.765(5) .
C(20) P(1) 2.774(3) .
C(20) C(22) 2.400(5) .
C(20) C(31) 3.572(4) .
C(20) C(23) 2.765(4) .
C(20) C(24) 2.393(4) .
C(42) P(2) 2.779(3) .
C(42) C(40) 2.403(4) .
C(42) C(38) 2.398(4) .
C(42) C(39) 2.771(4) .
C(42) C(31) 3.583(3) .
C(42) C(18) 3.558(4) .
C(42) C(36) 3.577(4) .
C(15) C(13) 2.415(4) .
C(15) C(17) 2.388(6) .
C(15) C(18) 2.761(5) .
C(12) P(1) 2.759(3) .
C(12) O(2) 3.586(4) .
C(12) C(19) 3.273(5) .
C(12) C(3) 3.472(5) .
C(12) C(10) 2.396(5) .
C(12) C(9) 2.765(5) .
C(12) C(8) 2.398(4) .
C(32) P(2) 2.777(3) .
C(32) C(34) 2.408(6) .
C(32) C(30) 3.573(4) .
C(32) C(35) 2.764(6) .
C(32) C(25) 3.570(4) .
C(32) C(36) 2.400(5) .
C(26) P(2) 2.780(3) .
C(26) O(3) 3.477(5) .
C(26) O(4) 3.517(3) .
C(26) C(38) 3.472(5) .
C(26) C(28) 2.401(4) .
C(26) C(30) 2.395(5) .
C(26) C(4) 3.280(5) .
C(26) C(37) 3.447(5) .
C(26) C(29) 2.764(4) .
C(38) P(2) 2.837(3) .
C(38) C(40) 2.402(4) .
C(38) C(41) 2.770(4) .
C(38) C(42) 2.398(4) .
C(38) C(26) 3.472(5) .
C(38) C(35) 3.548(4) 2_565
C(38) C(25) 3.031(4) .
C(5) O(1) 2.632(4) .
C(5) O(1) 3.149(5) 2_666
C(5) C(3) 2.346(5) .
C(1) P(1) 3.465(3) .
C(1) O(3) 3.312(3) .
C(1) O(4) 3.460(3) .
C(1) O(1) 2.351(4) .
C(1) O(2) 2.314(4) .
C(1) C(7) 3.573(4) .
C(1) C(4) 2.604(4) .
C(22) C(20) 2.400(5) .
C(22) C(19) 2.792(5) .
C(22) C(24) 2.393(5) .
C(33) O(1) 3.418(3) 1_455
C(33) C(31) 2.421(3) .
C(33) C(35) 2.393(5) .
C(33) C(36) 2.773(4) .
C(28) C(26) 2.401(4) .
C(28) C(30) 2.403(5) .
C(28) C(25) 2.797(4) .
C(39) C(41) 2.394(4) .
C(39) C(42) 2.771(4) .
C(39) C(37) 2.416(4) .
C(14) P(1) 2.769(3) .
C(14) C(17) 2.776(5) .
C(14) C(18) 2.403(5) .
C(14) C(7) 3.441(3) .
C(14) C(16) 2.412(4) .
C(14) C(8) 3.339(4) .
C(19) C(21) 2.412(5) .
C(19) C(12) 3.273(5) .
C(19) C(22) 2.792(5) .
C(19) C(13) 2.897(4) .
C(19) C(23) 2.422(5) .
C(19) C(18) 3.143(3) .
C(19) C(7) 2.806(5) .
C(31) Pd(1) 3.456(3) .
C(31) C(20) 3.572(4) .
C(31) C(42) 3.583(3) .
C(31) C(33) 2.421(3) .
C(31) C(34) 2.800(4) .
C(31) C(30) 3.104(4) .
C(31) C(35) 2.410(5) .
C(31) C(25) 2.887(4) .
C(31) C(37) 2.868(3) .
C(13) Pd(1) 3.473(2) .
C(13) C(15) 2.415(4) .
C(13) C(19) 2.897(4) .
C(13) C(17) 2.418(4) .
C(13) C(24) 3.342(4) .
C(13) C(7) 2.909(4) .
C(13) C(16) 2.796(3) .
C(13) C(8) 3.183(4) .
C(23) C(21) 2.394(4) .
C(23) C(20) 2.765(4) .
C(23) C(19) 2.422(5) .
C(23) C(23) 3.430(5) 2_556
C(23) C(24) 3.496(4) 2_556
C(17) O(3) 3.313(5) 1_545
C(17) C(15) 2.388(6) .
C(17) C(14) 2.776(5) .
C(17) C(13) 2.418(4) .
C(24) P(1) 2.839(3) .
C(24) C(21) 2.765(5) .
C(24) C(20) 2.393(4) .
C(24) C(22) 2.393(5) .
C(24) C(13) 3.342(4) .
C(24) C(23) 3.496(4) 2_556
C(24) C(18) 3.184(4) .
C(24) C(7) 3.295(5) .
C(34) O(1) 3.336(3) 1_455
C(34) C(32) 2.408(6) .
C(34) C(31) 2.800(4) .
C(34) C(36) 2.407(4) .
C(30) P(2) 2.847(3) .
C(30) C(27) 2.766(5) .
C(30) C(32) 3.573(4) .
C(30) C(26) 2.395(5) .
C(30) C(28) 2.403(5) .
C(30) C(31) 3.104(4) .
C(35) C(32) 2.764(6) .
C(35) C(38) 3.548(4) 2_565
C(35) C(33) 2.393(5) .
C(35) C(31) 2.410(5) .
C(18) P(1) 2.848(3) .
C(18) O(3) 3.244(5) 1_545
C(18) C(42) 3.558(4) .
C(18) C(15) 2.761(5) .
C(18) C(14) 2.403(5) .
C(18) C(19) 3.143(3) .
C(18) C(24) 3.184(4) .
C(18) C(16) 2.400(4) .
C(7) Pd(1) 3.454(2) .
C(7) O(1) 3.480(4) .
C(7) C(11) 2.429(4) .
C(7) C(1) 3.573(4) .
C(7) C(14) 3.441(3) .
C(7) C(19) 2.806(5) .
C(7) C(13) 2.909(4) .
C(7) C(24) 3.295(5) .
C(7) C(3) 3.444(5) .
C(7) C(10) 2.796(4) .
C(7) C(9) 2.417(5) .
C(3) Pd(1) 3.321(4) .
C(3) C(2) 2.610(4) .
C(3) C(12) 3.472(5) .
C(3) C(5) 2.346(5) .
C(3) C(7) 3.444(5) .
C(25) Pd(1) 3.490(2) .
C(25) O(4) 3.378(4) .
C(25) C(27) 2.414(5) .
C(25) C(32) 3.570(4) .
C(25) C(38) 3.031(4) .
C(25) C(28) 2.797(4) .
C(25) C(31) 2.887(4) .
C(25) C(4) 3.546(5) .
C(25) C(37) 2.834(4) .
C(25) C(29) 2.419(4) .
C(4) Pd(1) 3.333(3) .
C(4) C(26) 3.280(5) .
C(4) C(1) 2.604(4) .
C(4) C(25) 3.546(5) .
C(4) C(6) 2.345(4) .
C(6) O(3) 2.632(4) .
C(6) C(41) 3.443(5) 1_565
C(6) C(4) 2.345(4) .
C(10) C(12) 2.396(5) .
C(10) C(7) 2.796(4) .
C(10) C(8) 2.408(4) .
C(37) C(40) 2.787(4) .
C(37) C(41) 2.412(4) .
C(37) C(26) 3.447(5) .
C(37) C(39) 2.416(4) .
C(37) C(31) 2.868(3) .
C(37) C(25) 2.834(4) .
C(37) C(36) 3.074(4) .
C(36) P(2) 2.842(4) .
C(36) C(42) 3.577(4) .
C(36) C(32) 2.400(5) .
C(36) C(33) 2.773(4) .
C(36) C(34) 2.407(4) .
C(36) C(37) 3.074(4) .
C(16) C(14) 2.412(4) .
C(16) C(13) 2.796(3) .
C(16) C(18) 2.400(4) .
C(29) C(27) 2.390(5) .
C(29) C(26) 2.764(4) .
C(29) C(25) 2.419(4) .
C(9) C(11) 2.400(4) .
C(9) C(12) 2.765(5) .
C(9) C(7) 2.417(5) .
C(8) P(1) 2.874(3) .
C(8) O(1) 3.420(4) .
C(8) C(11) 2.780(4) .
C(8) C(12) 2.398(4) .
C(8) C(14) 3.339(4) .
C(8) C(13) 3.183(4) .
C(8) C(10) 2.408(4) .
Pd(1) H(10) 3.599 2_566
Pd(1) H(11) 3.523 .
Pd(1) H(12) 3.449 .
Pd(1) H(17) 3.173 .
Pd(1) H(22) 3.458 .
Pd(1) H(27) 3.238 .
Pd(1) H(36) 3.436 .
P(1) H(7) 3.000 .
P(1) H(11) 2.803 .
P(1) H(12) 2.836 .
P(1) H(16) 2.960 .
P(1) H(17) 2.843 .
P(1) H(21) 2.945 .
P(1) H(36) 3.073 .
P(2) H(17) 3.264 .
P(2) H(22) 2.845 .
P(2) H(26) 2.956 .
P(2) H(27) 2.842 .
P(2) H(31) 2.955 .
P(2) H(32) 2.941 .
P(2) H(36) 2.849 .
O(3) H(15) 2.747 1_565
O(3) H(16) 2.602 1_565
O(3) H(22) 3.353 .
O(3) H(33) 3.384 2_665
O(3) H(35) 2.667 1_565
O(3) H(4) 2.755 .
O(3) H(5) 2.435 .
O(3) H(6) 3.581 .
O(4) H(14) 3.242 1_465
O(4) H(27) 3.414 .
O(4) H(4) 1.998 .
O(4) H(5) 1.998 .
O(4) H(6) 1.998 .
O(1) H(12) 3.209 .
O(1) H(28) 2.961 1_655
O(1) H(29) 2.799 1_655
O(1) H(1) 2.963 .
O(1) H(1) 3.179 2_666
O(1) H(2) 3.518 .
O(1) H(2) 3.295 2_666
O(1) H(3) 2.282 .
O(1) H(3) 2.505 2_666
O(2) H(10) 3.273 2_566
O(2) H(11) 2.986 2_566
O(2) H(20) 2.866 1_565
O(2) H(1) 2.007 .
O(2) H(2) 2.007 .
O(2) H(3) 2.007 .
C(2) H(10) 3.262 2_566
C(2) H(22) 3.316 .
C(2) H(29) 3.222 1_655
C(40) H(15) 3.478 2_655
C(40) H(23) 3.138 2_665
C(40) H(24) 3.497 1_545
C(40) H(25) 3.463 2_565
C(40) H(26) 3.552 2_565
C(40) H(32) 3.258 .
C(40) H(33) 2.032 .
C(40) H(34) 3.170 2_655
C(40) H(35) 2.029 .
C(40) H(35) 3.067 2_655
C(40) H(36) 3.258 .
C(41) H(23) 3.247 2_665
C(41) H(33) 3.251 .
C(41) H(34) 2.030 .
C(41) H(34) 2.894 2_655
C(41) H(36) 2.039 .
C(41) H(4) 3.048 1_545
C(41) H(5) 2.929 1_545
C(11) H(8) 3.257 .
C(11) H(9) 2.033 .
C(11) H(11) 2.031 .
C(11) H(11) 3.524 2_566
C(11) H(19) 3.014 2_556
C(11) H(20) 3.120 2_556
C(11) H(27) 3.457 2_566
C(11) H(1) 3.002 .
C(27) H(22) 2.027 .
C(27) H(24) 2.037 .
C(27) H(25) 3.248 .
C(27) H(30) 3.347 2_565
C(27) H(4) 3.043 .
C(21) H(13) 2.986 1_455
C(21) H(17) 2.030 .
C(21) H(19) 2.036 .
C(21) H(20) 3.252 .
C(21) H(5) 3.340 1_545
C(21) H(6) 3.424 1_545
C(21) H(2) 2.734 2_566
C(20) H(11) 3.409 .
C(20) H(18) 2.036 .
C(20) H(19) 3.259 .
C(20) H(21) 3.252 .
C(20) H(36) 3.256 .
C(20) H(5) 3.370 1_545
C(20) H(2) 2.972 2_566
C(42) H(16) 3.451 .
C(42) H(23) 3.357 2_665
C(42) H(31) 3.036 .
C(42) H(32) 3.257 .
C(42) H(34) 3.261 .
C(42) H(35) 2.040 .
C(42) H(5) 2.991 1_545
C(15) H(7) 3.562 .
C(15) H(12) 2.039 .
C(15) H(14) 2.036 .
C(15) H(15) 3.246 .
C(15) H(18) 3.054 1_655
C(15) H(19) 3.476 1_655
C(15) H(24) 3.147 2_665
C(15) H(30) 3.292 1_655
C(15) H(6) 2.753 1_645
C(12) H(7) 3.259 .
C(12) H(9) 3.255 .
C(12) H(10) 2.038 .
C(12) H(19) 3.338 2_556
C(12) H(20) 3.026 2_556
C(32) H(9) 3.105 2_566
C(32) H(17) 2.808 .
C(32) H(26) 2.997 .
C(32) H(28) 2.033 .
C(32) H(29) 3.266 .
C(32) H(31) 3.262 .
C(32) H(33) 3.495 2_565
C(32) H(1) 3.582 2_566
C(26) H(23) 2.031 .
C(26) H(24) 3.259 .
C(26) H(26) 3.255 .
C(26) H(32) 2.966 .
C(26) H(4) 3.397 .
C(38) H(22) 3.584 .
C(38) H(23) 3.255 2_665
C(38) H(26) 3.276 2_565
C(38) H(30) 3.573 2_565
C(38) H(31) 2.978 .
C(38) H(33) 2.038 .
C(38) H(34) 3.260 .
C(38) H(36) 3.258 .
C(5) H(11) 3.481 2_566
C(5) H(18) 3.530 2_566
C(5) H(20) 3.588 1_565
C(5) H(28) 3.594 2_566
C(5) H(3) 3.057 2_666
C(1) H(10) 3.137 2_566
C(1) H(11) 3.573 .
C(1) H(29) 2.970 1_655
C(22) H(13) 3.383 1_455
C(22) H(17) 3.255 .
C(22) H(18) 2.036 .
C(22) H(20) 2.028 .
C(22) H(21) 3.247 .
C(22) H(21) 3.484 2_556
C(22) H(5) 3.473 1_545
C(22) H(6) 3.535 1_545
C(22) H(2) 3.446 2_566
C(33) H(9) 3.147 2_566
C(33) H(15) 3.090 1_465
C(33) H(17) 3.343 .
C(33) H(27) 2.030 .
C(33) H(29) 2.045 .
C(33) H(30) 3.252 .
C(33) H(33) 3.150 2_565
C(33) H(1) 3.241 2_566
C(28) H(22) 3.255 .
C(28) H(23) 2.034 .
C(28) H(25) 2.027 .
C(28) H(25) 3.277 2_575
C(28) H(26) 3.257 .
C(28) H(30) 3.072 2_565
C(28) H(34) 3.492 1_565
C(28) H(4) 2.809 .
C(39) H(15) 3.275 2_655
C(39) H(23) 3.133 2_665
C(39) H(26) 2.948 2_565
C(39) H(32) 2.036 .
C(39) H(34) 2.032 .
C(39) H(35) 3.251 .
C(14) H(7) 2.690 .
C(14) H(13) 2.034 .
C(14) H(14) 3.269 .
C(14) H(16) 3.262 .
C(14) H(18) 3.241 1_655
C(14) H(29) 3.497 1_655
C(14) H(30) 3.432 1_655
C(19) H(11) 3.082 .
C(19) H(16) 2.677 .
C(19) H(17) 2.027 .
C(19) H(18) 3.266 .
C(19) H(20) 3.278 .
C(19) H(21) 2.049 .
C(19) H(36) 3.133 .
C(19) H(5) 3.567 1_545
C(31) H(17) 2.701 .
C(31) H(26) 2.624 .
C(31) H(27) 2.046 .
C(31) H(28) 3.277 .
C(31) H(30) 3.264 .
C(31) H(31) 2.036 .
C(31) H(36) 3.587 .
C(13) H(7) 2.731 .
C(13) H(8) 3.503 2_656
C(13) H(12) 2.048 .
C(13) H(13) 3.271 .
C(13) H(15) 3.272 .
C(13) H(16) 2.037 .
C(13) H(21) 3.072 .
C(13) H(36) 2.967 .
C(23) H(16) 3.450 .
C(23) H(18) 3.252 .
C(23) H(19) 2.029 .
C(23) H(20) 3.505 2_556
C(23) H(21) 2.027 .
C(23) H(21) 3.574 2_556
C(17) H(8) 3.584 2_656
C(17) H(9) 3.283 2_656
C(17) H(13) 3.244 .
C(17) H(14) 2.031 .
C(17) H(16) 2.032 .
C(17) H(28) 3.327 1_645
C(17) H(33) 3.349 2_655
C(17) H(34) 3.241 2_655
C(17) H(35) 3.584 .
C(24) H(16) 2.553 .
C(24) H(17) 3.255 .
C(24) H(19) 3.250 .
C(24) H(20) 2.030 .
C(24) H(20) 3.382 2_556
C(34) H(12) 3.153 1_455
C(34) H(18) 3.411 .
C(34) H(27) 3.263 .
C(34) H(28) 2.040 .
C(34) H(30) 2.027 .
C(34) H(31) 3.260 .
C(34) H(32) 3.536 2_565
C(34) H(33) 3.008 2_565
C(30) H(14) 3.588 1_465
C(30) H(22) 3.254 .
C(30) H(24) 3.262 .
C(30) H(25) 2.037 .
C(30) H(27) 3.589 .
C(30) H(31) 3.126 2_565
C(30) H(32) 2.987 .
C(30) H(4) 3.362 .
C(35) H(12) 3.386 1_455
C(35) H(13) 3.250 1_455
C(35) H(18) 3.437 .
C(35) H(28) 3.252 .
C(35) H(29) 2.034 .
C(35) H(31) 2.033 .
C(35) H(32) 2.792 2_565
C(35) H(33) 3.220 2_565
C(18) H(8) 3.422 2_656
C(18) H(12) 3.264 .
C(18) H(14) 3.258 .
C(18) H(15) 2.035 .
C(18) H(21) 2.892 .
C(18) H(35) 3.468 .
C(18) H(36) 2.848 .
C(7) H(7) 2.036 .
C(7) H(8) 3.272 .
C(7) H(10) 3.285 .
C(7) H(11) 2.043 .
C(7) H(12) 3.249 .
C(7) H(19) 3.488 2_556
C(7) H(21) 3.103 .
C(3) H(28) 3.528 1_655
C(3) H(29) 3.182 1_655
C(3) H(1) 2.788 .
C(3) H(2) 3.119 .
C(3) H(3) 2.413 .
C(3) H(3) 3.467 2_666
C(25) H(22) 2.036 .
C(25) H(23) 3.269 .
C(25) H(25) 3.274 .
C(25) H(26) 2.041 .
C(25) H(27) 3.475 .
C(25) H(32) 2.554 .
C(25) H(4) 3.574 .
C(4) H(16) 3.348 1_565
C(4) H(22) 3.244 .
C(4) H(35) 3.583 1_565
C(4) H(4) 2.670 .
C(4) H(5) 2.493 .
C(4) H(6) 3.156 .
C(6) H(13) 3.023 1_465
C(6) H(14) 3.160 1_465
C(6) H(25) 3.310 2_575
C(6) H(35) 3.036 1_565
C(6) H(36) 3.599 1_565
C(10) H(7) 3.262 .
C(10) H(8) 2.034 .
C(10) H(10) 2.036 .
C(10) H(11) 3.252 .
C(10) H(19) 2.838 2_556
C(10) H(27) 3.206 2_566
C(10) H(28) 3.265 2_566
C(10) H(1) 2.964 .
C(37) H(22) 3.379 .
C(37) H(23) 3.383 2_665
C(37) H(31) 2.597 .
C(37) H(32) 2.041 .
C(37) H(33) 3.272 .
C(37) H(35) 3.268 .
C(37) H(36) 2.035 .
C(36) H(17) 3.160 .
C(36) H(26) 3.212 .
C(36) H(27) 3.259 .
C(36) H(29) 3.265 .
C(36) H(30) 2.031 .
C(36) H(32) 2.968 2_565
C(36) H(33) 3.562 2_565
C(16) H(9) 3.073 2_656
C(16) H(12) 3.267 .
C(16) H(13) 2.029 .
C(16) H(15) 2.028 .
C(16) H(16) 3.253 .
C(16) H(24) 2.976 2_665
C(16) H(34) 3.545 2_655
C(16) H(6) 2.930 1_645
C(29) H(23) 3.248 .
C(29) H(24) 2.031 .
C(29) H(24) 3.572 2_575
C(29) H(25) 3.331 2_575
C(29) H(26) 2.036 .
C(29) H(30) 3.237 2_565
C(29) H(31) 3.042 2_565
C(29) H(4) 2.976 .
C(29) H(4) 3.594 2_575
C(9) H(7) 2.037 .
C(9) H(7) 3.059 2_656
C(9) H(9) 2.034 .
C(9) H(10) 3.259 .
C(9) H(19) 3.013 2_556
C(8) H(7) 3.363 2_656
C(8) H(8) 2.039 .
C(8) H(8) 3.208 2_656
C(8) H(9) 3.265 .
C(8) H(11) 3.256 .
C(8) H(12) 3.144 .
C(8) H(19) 3.327 2_556
C(8) H(21) 3.472 .
H(7) P(1) 3.000 .
H(7) C(15) 3.562 .
H(7) C(12) 3.259 .
H(7) C(14) 2.690 .
H(7) C(13) 2.731 .
H(7) C(7) 2.036 .
H(7) C(10) 3.262 .
H(7) C(9) 2.037 .
H(7) C(9) 3.059 2_656
H(7) C(8) 3.363 2_656
H(7) H(7) 3.125 2_656
H(7) H(8) 2.336 .
H(7) H(8) 2.558 2_656
H(7) H(12) 2.631 .
H(7) H(19) 3.539 1_655
H(7) H(21) 3.490 .
H(8) C(11) 3.257 .
H(8) C(13) 3.503 2_656
H(8) C(17) 3.584 2_656
H(8) C(18) 3.422 2_656
H(8) C(7) 3.272 .
H(8) C(10) 2.034 .
H(8) C(8) 2.039 .
H(8) C(8) 3.208 2_656
H(8) H(7) 2.336 .
H(8) H(7) 2.558 2_656
H(8) H(9) 2.334 .
H(8) H(19) 3.460 2_556
H(8) H(21) 3.201 2_656
H(9) C(11) 2.033 .
H(9) C(12) 3.255 .
H(9) C(32) 3.105 2_566
H(9) C(33) 3.147 2_566
H(9) C(17) 3.283 2_656
H(9) C(16) 3.073 2_656
H(9) C(9) 2.034 .
H(9) C(8) 3.265 .
H(9) H(8) 2.334 .
H(9) H(10) 2.337 .
H(9) H(14) 3.045 2_656
H(9) H(15) 3.410 2_656
H(9) H(19) 3.190 2_556
H(9) H(27) 2.465 2_566
H(9) H(28) 2.557 2_566
H(9) H(1) 3.048 .
H(10) Pd(1) 3.599 2_566
H(10) O(2) 3.273 2_566
H(10) C(2) 3.262 2_566
H(10) C(12) 2.038 .
H(10) C(1) 3.137 2_566
H(10) C(7) 3.285 .
H(10) C(10) 2.036 .
H(10) C(9) 3.259 .
H(10) H(9) 2.337 .
H(10) H(11) 2.333 .
H(10) H(11) 2.981 2_566
H(10) H(19) 3.450 2_556
H(10) H(20) 3.159 2_556
H(10) H(27) 2.987 2_566
H(10) H(1) 3.115 .
H(11) Pd(1) 3.523 .
H(11) P(1) 2.803 .
H(11) O(2) 2.986 2_566
H(11) C(11) 2.031 .
H(11) C(11) 3.524 2_566
H(11) C(20) 3.409 .
H(11) C(5) 3.481 2_566
H(11) C(1) 3.573 .
H(11) C(19) 3.082 .
H(11) C(7) 2.043 .
H(11) C(10) 3.252 .
H(11) C(8) 3.256 .
H(11) H(10) 2.333 .
H(11) H(10) 2.981 2_566
H(11) H(11) 3.388 2_566
H(11) H(17) 3.405 .
H(11) H(20) 3.013 2_556
H(11) H(1) 3.375 2_566
H(11) H(2) 3.418 2_566
H(12) Pd(1) 3.449 .
H(12) P(1) 2.836 .
H(12) O(1) 3.209 .
H(12) C(15) 2.039 .
H(12) C(13) 2.048 .
H(12) C(34) 3.153 1_655
H(12) C(35) 3.386 1_655
H(12) C(18) 3.264 .
H(12) C(7) 3.249 .
H(12) C(16) 3.267 .
H(12) C(8) 3.144 .
H(12) H(7) 2.631 .
H(12) H(13) 2.335 .
H(12) H(18) 2.845 1_655
H(12) H(29) 2.681 1_655
H(12) H(30) 3.121 1_655
H(13) C(21) 2.986 1_655
H(13) C(22) 3.383 1_655
H(13) C(14) 2.034 .
H(13) C(13) 3.271 .
H(13) C(17) 3.244 .
H(13) C(35) 3.250 1_655
H(13) C(6) 3.023 1_645
H(13) C(16) 2.029 .
H(13) H(12) 2.335 .
H(13) H(14) 2.332 .
H(13) H(18) 2.461 1_655
H(13) H(19) 3.205 1_655
H(13) H(24) 3.127 2_665
H(13) H(30) 2.859 1_655
H(13) H(5) 3.342 1_645
H(13) H(6) 2.069 1_645
H(14) O(4) 3.242 1_645
H(14) C(15) 2.036 .
H(14) C(14) 3.269 .
H(14) C(17) 2.031 .
H(14) C(30) 3.588 1_645
H(14) C(18) 3.258 .
H(14) C(6) 3.160 1_645
H(14) H(9) 3.045 2_656
H(14) H(13) 2.332 .
H(14) H(15) 2.331 .
H(14) H(24) 2.848 2_665
H(14) H(26) 3.251 1_645
H(14) H(27) 3.217 1_645
H(14) H(33) 3.562 2_655
H(14) H(34) 3.514 2_655
H(14) H(4) 3.459 1_645
H(14) H(6) 2.452 1_645
H(15) O(3) 2.747 1_545
H(15) C(40) 3.478 2_655
H(15) C(15) 3.246 .
H(15) C(33) 3.090 1_645
H(15) C(39) 3.275 2_655
H(15) C(13) 3.272 .
H(15) C(18) 2.035 .
H(15) C(16) 2.028 .
H(15) H(9) 3.410 2_656
H(15) H(14) 2.331 .
H(15) H(16) 2.330 .
H(15) H(28) 2.742 1_645
H(15) H(33) 2.537 2_655
H(15) H(34) 2.958 2_655
H(15) H(35) 3.442 .
H(16) P(1) 2.960 .
H(16) O(3) 2.602 1_545
H(16) C(42) 3.451 .
H(16) C(14) 3.262 .
H(16) C(19) 2.677 .
H(16) C(13) 2.037 .
H(16) C(23) 3.450 .
H(16) C(17) 2.032 .
H(16) C(24) 2.553 .
H(16) C(4) 3.348 1_545
H(16) C(16) 3.253 .
H(16) H(15) 2.330 .
H(16) H(21) 2.432 .
H(16) H(35) 3.232 .
H(16) H(36) 2.684 .
H(16) H(5) 3.042 1_545
H(17) Pd(1) 3.173 .
H(17) P(1) 2.843 .
H(17) P(2) 3.264 .
H(17) C(21) 2.030 .
H(17) C(32) 2.808 .
H(17) C(22) 3.255 .
H(17) C(33) 3.343 .
H(17) C(19) 2.027 .
H(17) C(31) 2.701 .
H(17) C(24) 3.255 .
H(17) C(36) 3.160 .
H(17) H(11) 3.405 .
H(17) H(18) 2.330 .
H(17) H(27) 3.096 .
H(17) H(36) 3.147 .
H(17) H(1) 3.414 2_566
H(17) H(2) 3.074 2_566
H(18) C(20) 2.036 .
H(18) C(15) 3.054 1_455
H(18) C(5) 3.530 2_566
H(18) C(22) 2.036 .
H(18) C(14) 3.241 1_455
H(18) C(19) 3.266 .
H(18) C(23) 3.252 .
H(18) C(34) 3.411 .
H(18) C(35) 3.437 .
H(18) H(12) 2.845 1_455
H(18) H(13) 2.461 1_455
H(18) H(17) 2.330 .
H(18) H(19) 2.339 .
H(18) H(6) 3.453 1_545
H(18) H(2) 2.658 2_566
H(19) C(11) 3.014 2_556
H(19) C(21) 2.036 .
H(19) C(20) 3.259 .
H(19) C(15) 3.476 1_455
H(19) C(12) 3.338 2_556
H(19) C(23) 2.029 .
H(19) C(24) 3.250 .
H(19) C(7) 3.488 2_556
H(19) C(10) 2.838 2_556
H(19) C(9) 3.013 2_556
H(19) C(8) 3.327 2_556
H(19) H(7) 3.539 1_455
H(19) H(8) 3.460 2_556
H(19) H(9) 3.190 2_556
H(19) H(10) 3.450 2_556
H(19) H(13) 3.205 1_455
H(19) H(18) 2.339 .
H(19) H(20) 2.329 .
H(19) H(21) 3.423 2_556
H(20) O(2) 2.866 1_545
H(20) C(11) 3.120 2_556
H(20) C(21) 3.252 .
H(20) C(12) 3.026 2_556
H(20) C(5) 3.588 1_545
H(20) C(22) 2.028 .
H(20) C(19) 3.278 .
H(20) C(23) 3.505 2_556
H(20) C(24) 2.030 .
H(20) C(24) 3.382 2_556
H(20) H(10) 3.159 2_556
H(20) H(11) 3.013 2_556
H(20) H(19) 2.329 .
H(20) H(21) 2.325 .
H(20) H(21) 3.592 2_556
H(20) H(2) 3.212 1_545
H(21) P(1) 2.945 .
H(21) C(20) 3.252 .
H(21) C(22) 3.247 .
H(21) C(22) 3.484 2_556
H(21) C(19) 2.049 .
H(21) C(13) 3.072 .
H(21) C(23) 2.027 .
H(21) C(23) 3.574 2_556
H(21) C(18) 2.892 .
H(21) C(7) 3.103 .
H(21) C(8) 3.472 .
H(21) H(7) 3.490 .
H(21) H(8) 3.201 2_656
H(21) H(16) 2.432 .
H(21) H(19) 3.423 2_556
H(21) H(20) 2.325 .
H(21) H(20) 3.592 2_556
H(21) H(2) 3.515 1_545
H(22) Pd(1) 3.458 .
H(22) P(2) 2.845 .
H(22) O(3) 3.353 .
H(22) C(2) 3.316 .
H(22) C(27) 2.027 .
H(22) C(38) 3.584 .
H(22) C(28) 3.255 .
H(22) C(30) 3.254 .
H(22) C(25) 2.036 .
H(22) C(4) 3.244 .
H(22) C(37) 3.379 .
H(22) H(23) 2.325 .
H(22) H(32) 3.293 .
H(23) C(40) 3.138 2_665
H(23) C(41) 3.247 2_665
H(23) C(42) 3.357 2_665
H(23) C(26) 2.031 .
H(23) C(38) 3.255 2_665
H(23) C(28) 2.034 .
H(23) C(39) 3.133 2_665
H(23) C(25) 3.269 .
H(23) C(37) 3.383 2_665
H(23) C(29) 3.248 .
H(23) H(22) 2.325 .
H(23) H(24) 2.337 .
H(23) H(33) 3.578 2_665
H(23) H(34) 3.171 1_565
H(23) H(34) 3.594 2_665
H(23) H(35) 3.389 1_565
H(23) H(4) 3.489 .
H(24) C(40) 3.497 1_565
H(24) C(27) 2.037 .
H(24) C(15) 3.147 2_665
H(24) C(26) 3.259 .
H(24) C(30) 3.262 .
H(24) C(16) 2.976 2_665
H(24) C(29) 2.031 .
H(24) C(29) 3.572 2_575
H(24) H(13) 3.127 2_665
H(24) H(14) 2.848 2_665
H(24) H(23) 2.337 .
H(24) H(25) 2.330 .
H(24) H(25) 2.912 2_575
H(24) H(30) 3.321 2_565
H(24) H(34) 2.891 1_565
H(24) H(4) 3.133 .
H(24) H(6) 3.280 2_575
H(25) C(40) 3.463 2_565
H(25) C(27) 3.248 .
H(25) C(28) 2.027 .
H(25) C(28) 3.277 2_575
H(25) C(30) 2.037 .
H(25) C(25) 3.274 .
H(25) C(6) 3.310 2_575
H(25) C(29) 3.331 2_575
H(25) H(24) 2.330 .
H(25) H(24) 2.912 2_575
H(25) H(25) 3.004 2_575
H(25) H(26) 2.334 .
H(25) H(30) 3.583 2_565
H(25) H(31) 2.969 2_565
H(25) H(4) 3.376 .
H(25) H(4) 2.721 2_575
H(25) H(6) 3.104 2_575
H(26) P(2) 2.956 .
H(26) C(40) 3.552 2_565
H(26) C(32) 2.997 .
H(26) C(26) 3.255 .
H(26) C(38) 3.276 2_565
H(26) C(28) 3.257 .
H(26) C(39) 2.948 2_565
H(26) C(31) 2.624 .
H(26) C(25) 2.041 .
H(26) C(36) 3.212 .
H(26) C(29) 2.036 .
H(26) H(14) 3.251 1_465
H(26) H(25) 2.334 .
H(26) H(27) 3.190 .
H(26) H(31) 3.529 .
H(26) H(31) 3.104 2_565
H(26) H(32) 3.313 .
H(26) H(32) 3.400 2_565
H(26) H(33) 2.852 2_565
H(27) Pd(1) 3.238 .
H(27) P(2) 2.842 .
H(27) O(4) 3.414 .
H(27) C(11) 3.457 2_566
H(27) C(33) 2.030 .
H(27) C(31) 2.046 .
H(27) C(34) 3.263 .
H(27) C(30) 3.589 .
H(27) C(25) 3.475 .
H(27) C(10) 3.206 2_566
H(27) C(36) 3.259 .
H(27) H(9) 2.465 2_566
H(27) H(10) 2.987 2_566
H(27) H(14) 3.217 1_465
H(27) H(17) 3.096 .
H(27) H(26) 3.190 .
H(27) H(28) 2.329 .
H(27) H(1) 3.451 2_566
H(28) O(1) 2.961 1_455
H(28) C(32) 2.033 .
H(28) C(5) 3.594 2_566
H(28) C(31) 3.277 .
H(28) C(17) 3.327 1_465
H(28) C(34) 2.040 .
H(28) C(35) 3.252 .
H(28) C(3) 3.528 1_455
H(28) C(10) 3.265 2_566
H(28) H(9) 2.557 2_566
H(28) H(15) 2.742 1_465
H(28) H(27) 2.329 .
H(28) H(29) 2.347 .
H(28) H(33) 3.535 2_565
H(28) H(1) 2.832 2_566
H(29) O(1) 2.799 1_455
H(29) C(2) 3.222 1_455
H(29) C(32) 3.266 .
H(29) C(1) 2.970 1_455
H(29) C(33) 2.045 .
H(29) C(14) 3.497 1_455
H(29) C(35) 2.034 .
H(29) C(3) 3.182 1_455
H(29) C(36) 3.265 .
H(29) H(12) 2.681 1_455
H(29) H(28) 2.347 .
H(29) H(30) 2.331 .
H(29) H(33) 3.327 2_565
H(30) C(27) 3.347 2_565
H(30) C(15) 3.292 1_455
H(30) C(38) 3.573 2_565
H(30) C(33) 3.252 .
H(30) C(28) 3.072 2_565
H(30) C(14) 3.432 1_455
H(30) C(31) 3.264 .
H(30) C(34) 2.027 .
H(30) C(36) 2.031 .
H(30) C(29) 3.237 2_565
H(30) H(12) 3.121 1_455
H(30) H(13) 2.859 1_455
H(30) H(24) 3.321 2_565
H(30) H(25) 3.583 2_565
H(30) H(29) 2.331 .
H(30) H(31) 2.327 .
H(30) H(32) 2.716 2_565
H(31) P(2) 2.955 .
H(31) C(42) 3.036 .
H(31) C(32) 3.262 .
H(31) C(38) 2.978 .
H(31) C(31) 2.036 .
H(31) C(34) 3.260 .
H(31) C(30) 3.126 2_565
H(31) C(35) 2.033 .
H(31) C(37) 2.597 .
H(31) C(29) 3.042 2_565
H(31) H(25) 2.969 2_565
H(31) H(26) 3.529 .
H(31) H(26) 3.104 2_565
H(31) H(30) 2.327 .
H(31) H(32) 3.286 .
H(31) H(32) 3.017 2_565
H(31) H(36) 3.382 .
H(32) P(2) 2.941 .
H(32) C(40) 3.258 .
H(32) C(42) 3.257 .
H(32) C(26) 2.966 .
H(32) C(39) 2.036 .
H(32) C(34) 3.536 2_565
H(32) C(30) 2.987 .
H(32) C(35) 2.792 2_565
H(32) C(25) 2.554 .
H(32) C(37) 2.041 .
H(32) C(36) 2.968 2_565
H(32) H(22) 3.293 .
H(32) H(26) 3.313 .
H(32) H(26) 3.400 2_565
H(32) H(30) 2.716 2_565
H(32) H(31) 3.286 .
H(32) H(31) 3.017 2_565
H(32) H(33) 2.337 .
H(33) O(3) 3.384 2_665
H(33) C(40) 2.032 .
H(33) C(41) 3.251 .
H(33) C(32) 3.495 2_565
H(33) C(38) 2.038 .
H(33) C(33) 3.150 2_565
H(33) C(17) 3.349 2_655
H(33) C(34) 3.008 2_565
H(33) C(35) 3.220 2_565
H(33) C(37) 3.272 .
H(33) C(36) 3.562 2_565
H(33) H(14) 3.562 2_655
H(33) H(15) 2.537 2_655
H(33) H(23) 3.578 2_665
H(33) H(26) 2.852 2_565
H(33) H(28) 3.535 2_565
H(33) H(29) 3.327 2_565
H(33) H(32) 2.337 .
H(33) H(34) 2.333 .
H(34) C(40) 3.170 2_655
H(34) C(41) 2.030 .
H(34) C(41) 2.894 2_655
H(34) C(42) 3.261 .
H(34) C(38) 3.260 .
H(34) C(28) 3.492 1_545
H(34) C(39) 2.032 .
H(34) C(17) 3.241 2_655
H(34) C(16) 3.545 2_655
H(34) H(14) 3.514 2_655
H(34) H(15) 2.958 2_655
H(34) H(23) 3.171 1_545
H(34) H(23) 3.594 2_665
H(34) H(24) 2.891 1_545
H(34) H(33) 2.333 .
H(34) H(34) 3.011 2_655
H(34) H(35) 2.330 .
H(34) H(35) 2.492 2_655
H(35) O(3) 2.667 1_545
H(35) C(40) 2.029 .
H(35) C(40) 3.067 2_655
H(35) C(42) 2.040 .
H(35) C(39) 3.251 .
H(35) C(17) 3.584 .
H(35) C(18) 3.468 .
H(35) C(4) 3.583 1_545
H(35) C(6) 3.036 1_545
H(35) C(37) 3.268 .
H(35) H(15) 3.442 .
H(35) H(16) 3.232 .
H(35) H(23) 3.389 1_545
H(35) H(34) 2.330 .
H(35) H(34) 2.492 2_655
H(35) H(36) 2.339 .
H(35) H(4) 2.651 1_545
H(35) H(5) 2.571 1_545
H(36) Pd(1) 3.436 .
H(36) P(1) 3.073 .
H(36) P(2) 2.849 .
H(36) C(40) 3.258 .
H(36) C(41) 2.039 .
H(36) C(20) 3.256 .
H(36) C(38) 3.258 .
H(36) C(19) 3.133 .
H(36) C(31) 3.587 .
H(36) C(13) 2.967 .
H(36) C(18) 2.848 .
H(36) C(6) 3.599 1_545
H(36) C(37) 2.035 .
H(36) H(16) 2.684 .
H(36) H(17) 3.147 .
H(36) H(31) 3.382 .
H(36) H(35) 2.339 .
H(36) H(5) 2.697 1_545
H(4) O(3) 2.755 .
H(4) O(4) 1.998 .
H(4) C(41) 3.048 1_565
H(4) C(27) 3.043 .
H(4) C(26) 3.397 .
H(4) C(28) 2.809 .
H(4) C(30) 3.362 .
H(4) C(25) 3.574 .
H(4) C(4) 2.670 .
H(4) C(29) 2.976 .
H(4) C(29) 3.594 2_575
H(4) H(14) 3.459 1_465
H(4) H(23) 3.489 .
H(4) H(24) 3.133 .
H(4) H(25) 3.376 .
H(4) H(25) 2.721 2_575
H(4) H(35) 2.651 1_565
H(4) H(5) 1.600 .
H(4) H(6) 1.600 .
H(5) O(3) 2.435 .
H(5) O(4) 1.998 .
H(5) C(41) 2.929 1_565
H(5) C(21) 3.340 1_565
H(5) C(20) 3.370 1_565
H(5) C(42) 2.991 1_565
H(5) C(22) 3.473 1_565
H(5) C(19) 3.567 1_565
H(5) C(4) 2.493 .
H(5) H(13) 3.342 1_465
H(5) H(16) 3.042 1_565
H(5) H(35) 2.571 1_565
H(5) H(36) 2.697 1_565
H(5) H(4) 1.600 .
H(5) H(6) 1.600 .
H(6) O(3) 3.581 .
H(6) O(4) 1.998 .
H(6) C(21) 3.424 1_565
H(6) C(15) 2.753 1_465
H(6) C(22) 3.535 1_565
H(6) C(4) 3.156 .
H(6) C(16) 2.930 1_465
H(6) H(13) 2.069 1_465
H(6) H(14) 2.452 1_465
H(6) H(18) 3.453 1_565
H(6) H(24) 3.280 2_575
H(6) H(25) 3.104 2_575
H(6) H(4) 1.600 .
H(6) H(5) 1.600 .
H(1) O(1) 2.963 .
H(1) O(1) 3.179 2_666
H(1) O(2) 2.007 .
H(1) C(11) 3.002 .
H(1) C(32) 3.582 2_566
H(1) C(33) 3.241 2_566
H(1) C(3) 2.788 .
H(1) C(10) 2.964 .
H(1) H(9) 3.048 .
H(1) H(10) 3.115 .
H(1) H(11) 3.375 2_566
H(1) H(17) 3.414 2_566
H(1) H(27) 3.451 2_566
H(1) H(28) 2.832 2_566
H(1) H(2) 1.600 .
H(1) H(3) 1.600 .
H(1) H(3) 3.128 2_666
H(2) O(1) 3.518 .
H(2) O(1) 3.295 2_666
H(2) O(2) 2.007 .
H(2) C(21) 2.734 2_566
H(2) C(20) 2.972 2_566
H(2) C(22) 3.446 2_566
H(2) C(3) 3.119 .
H(2) H(11) 3.418 2_566
H(2) H(17) 3.074 2_566
H(2) H(18) 2.658 2_566
H(2) H(20) 3.212 1_565
H(2) H(21) 3.515 1_565
H(2) H(1) 1.600 .
H(2) H(3) 1.600 .
H(3) O(1) 2.282 .
H(3) O(1) 2.505 2_666
H(3) O(2) 2.007 .
H(3) C(5) 3.057 2_666
H(3) C(3) 2.413 .
H(3) C(3) 3.467 2_666
H(3) H(1) 1.600 .
H(3) H(1) 3.128 2_666
H(3) H(2) 1.600 .
H(3) H(3) 2.224 2_666

loop_
_geom_torsion_atom_site_label_1
_geom_torsion_atom_site_label_2
_geom_torsion_atom_site_label_3
_geom_torsion_atom_site_label_4
_geom_torsion
P(1) Pd(1) P(2) C(31) 76.57(11)
P(1) Pd(1) P(2) C(25) -165.46(9)
P(1) Pd(1) P(2) C(37) -45.00(12)
P(2) Pd(1) P(1) C(19) -46.35(11)
P(2) Pd(1) P(1) C(13) 78.57(14)
P(2) Pd(1) P(1) C(7) -163.18(11)
P(1) Pd(1) C(2) C(1) -1.3(2)
P(1) Pd(1) C(2) C(4) 176.2(2)
C(2) Pd(1) P(1) C(19) 134.47(16)
C(2) Pd(1) P(1) C(13) -100.61(18)
C(2) Pd(1) P(1) C(7) 17.65(17)
P(1) Pd(1) C(1) C(2) 179.14(16)
P(1) Pd(1) C(1) C(3) 7.6(3)
C(1) Pd(1) P(1) C(19) 133.66(14)
C(1) Pd(1) P(1) C(13) -101.42(16)
C(1) Pd(1) P(1) C(7) 16.84(14)
P(2) Pd(1) C(2) C(1) 179.46(16)
P(2) Pd(1) C(2) C(4) -3.0(3)
C(2) Pd(1) P(2) C(31) -103.97(13)
C(2) Pd(1) P(2) C(25) 14.00(13)
C(2) Pd(1) P(2) C(37) 134.46(14)
P(2) Pd(1) C(1) C(2) -0.8(2)
P(2) Pd(1) C(1) C(3) -172.4(2)
C(1) Pd(1) P(2) C(31) -103.46(17)
C(1) Pd(1) P(2) C(25) 14.51(17)
C(1) Pd(1) P(2) C(37) 134.98(17)
C(2) Pd(1) C(1) C(3) -171.5(4)
C(1) Pd(1) C(2) C(4) 177.5(4)
Pd(1) P(1) C(19) C(20) -4.1(2)
Pd(1) P(1) C(19) C(24) 178.8(2)
Pd(1) P(1) C(13) C(14) 52.9(2)
Pd(1) P(1) C(13) C(18) -121.4(2)
Pd(1) P(1) C(7) C(12) 62.0(2)
Pd(1) P(1) C(7) C(8) -116.9(2)
C(19) P(1) C(13) C(14) -174.3(2)
C(19) P(1) C(13) C(18) 11.4(2)
C(13) P(1) C(19) C(20) -132.7(2)
C(13) P(1) C(19) C(24) 50.2(2)
C(19) P(1) C(7) C(12) -66.5(2)
C(19) P(1) C(7) C(8) 114.7(3)
C(7) P(1) C(19) C(20) 118.6(2)
C(7) P(1) C(19) C(24) -58.5(2)
C(13) P(1) C(7) C(12) -175.1(2)
C(13) P(1) C(7) C(8) 6.0(3)
C(7) P(1) C(13) C(14) -69.2(2)
C(7) P(1) C(13) C(18) 116.5(2)
Pd(1) P(2) C(31) C(32) 40.6(2)
Pd(1) P(2) C(31) C(36) -134.6(2)
Pd(1) P(2) C(25) C(26) 53.7(2)
Pd(1) P(2) C(25) C(30) -127.9(2)
Pd(1) P(2) C(37) C(42) 39.8(3)
Pd(1) P(2) C(37) C(38) -143.3(2)
C(31) P(2) C(25) C(26) 176.3(2)
C(31) P(2) C(25) C(30) -5.3(3)
C(25) P(2) C(31) C(32) -83.0(2)
C(25) P(2) C(31) C(36) 101.8(2)
C(31) P(2) C(37) C(42) -86.1(3)
C(31) P(2) C(37) C(38) 90.7(3)
C(37) P(2) C(31) C(32) 171.7(2)
C(37) P(2) C(31) C(36) -3.5(2)
C(25) P(2) C(37) C(42) 166.4(2)
C(25) P(2) C(37) C(38) -16.7(3)
C(37) P(2) C(25) C(26) -77.1(3)
C(37) P(2) C(25) C(30) 101.4(2)
C(6) O(4) C(4) O(3) -0.4(4)
C(6) O(4) C(4) C(2) -178.6(2)
C(5) O(2) C(3) O(1) 0.3(5)
C(5) O(2) C(3) C(1) -179.6(3)
Pd(1) C(2) C(1) C(3) 170.6(4)
Pd(1) C(2) C(4) O(3) -114.7(4)
Pd(1) C(2) C(4) O(4) 63.4(4)
C(1) C(2) C(4) O(3) 61.2(6)
C(1) C(2) C(4) O(4) -120.7(5)
C(4) C(2) C(1) Pd(1) -177.4(4)
C(4) C(2) C(1) C(3) -6.8(8)
C(41) C(40) C(39) C(38) -0.8(5)
C(39) C(40) C(41) C(42) 0.3(5)
C(40) C(41) C(42) C(37) 0.9(5)
C(12) C(11) C(10) C(9) -0.2(4)
C(10) C(11) C(12) C(7) 1.2(5)
C(26) C(27) C(28) C(29) -0.7(5)
C(28) C(27) C(26) C(25) 2.0(5)
C(20) C(21) C(22) C(23) 0.9(5)
C(22) C(21) C(20) C(19) -1.6(5)
C(21) C(20) C(19) P(1) -177.2(2)
C(21) C(20) C(19) C(24) -0.0(4)
C(41) C(42) C(37) P(2) 175.4(2)
C(41) C(42) C(37) C(38) -1.6(5)
C(14) C(15) C(16) C(17) 0.9(5)
C(16) C(15) C(14) C(13) 0.7(5)
C(11) C(12) C(7) P(1) 179.8(2)
C(11) C(12) C(7) C(8) -1.3(5)
C(33) C(32) C(31) P(2) -175.3(2)
C(33) C(32) C(31) C(36) 0.2(4)
C(31) C(32) C(33) C(34) 0.2(4)
C(27) C(26) C(25) P(2) 176.6(2)
C(27) C(26) C(25) C(30) -1.9(5)
C(39) C(38) C(37) P(2) -175.7(2)
C(39) C(38) C(37) C(42) 1.1(5)
C(37) C(38) C(39) C(40) 0.1(4)
Pd(1) C(1) C(3) O(1) 59.3(5)
Pd(1) C(1) C(3) O(2) -120.9(3)
C(2) C(1) C(3) O(1) -106.3(5)
C(2) C(1) C(3) O(2) 73.6(5)
C(21) C(22) C(23) C(24) 1.3(5)
C(32) C(33) C(34) C(35) -0.5(4)
C(27) C(28) C(29) C(30) -0.6(5)
C(15) C(14) C(13) P(1) -176.6(2)
C(15) C(14) C(13) C(18) -2.1(4)
P(1) C(19) C(24) C(23) 179.4(2)
C(20) C(19) C(24) C(23) 2.2(4)
P(2) C(31) C(36) C(35) 175.0(2)
C(32) C(31) C(36) C(35) -0.2(4)
P(1) C(13) C(18) C(17) 176.0(2)
C(14) C(13) C(18) C(17) 1.8(4)
C(22) C(23) C(24) C(19) -2.9(5)
C(18) C(17) C(16) C(15) -1.3(4)
C(16) C(17) C(18) C(13) -0.1(3)
C(33) C(34) C(35) C(36) 0.5(4)
C(25) C(30) C(29) C(28) 0.6(5)
C(29) C(30) C(25) P(2) -177.8(2)
C(29) C(30) C(25) C(26) 0.6(5)
C(34) C(35) C(36) C(31) -0.2(4)
P(1) C(7) C(8) C(9) 179.1(2)
C(12) C(7) C(8) C(9) 0.2(5)
C(11) C(10) C(9) C(8) -0.8(6)
C(10) C(9) C(8) C(7) 0.8(5)
